data_4342905
loop_
_publ_author_name
'Cabeza, Javier A.'
'Fern\'andez-Colinas, Jos\'e M'
'Garc\'ia-\'Alvarez, Pablo'
'P\'erez-Carre\~no, Enrique'
'Polo, Diego'

_publ_section_title
;
 Reactivity Studies on a Binuclear Ruthenium(0) Complex Equipped with a
 Bridging \k(2)N,Ge-Amidinatogermylene Ligand.
;
_journal_issue 10
_journal_name_full 'Inorganic chemistry'
_journal_page_first 4850
_journal_page_last 4861
_journal_paper_doi 10.1021/acs.inorgchem.5b00412
_journal_volume 54
_journal_year 2015
_chemical_formula_moiety '2(C49 H59 Ge N3 O5 P2 Ru2 Si2), C7 H8'
_chemical_formula_sum 'C105 H126 Ge2 N6 O10 P4 Ru4 Si4'
_chemical_formula_weight 2417.82
_chemical_name_systematic
;
 ?
;
_space_group_IT_number 14
_space_group_name_Hall '-P 2ybc'
_symmetry_cell_setting monoclinic
_symmetry_space_group_name_Hall '-P 2ybc'
_symmetry_space_group_name_H-M 'P 1 21/c 1'
_atom_sites_solution_hydrogens geom
_atom_sites_solution_primary direct
_atom_sites_solution_secondary difmap
_audit_creation_method SHELXL-97
_cell_angle_alpha 90.00
_cell_angle_beta 95.7530(10)
_cell_angle_gamma 90.00
_cell_formula_units_Z 2
_cell_length_a 19.77230(10)
_cell_length_b 14.20720(10)
_cell_length_c 19.53690(10)
_cell_measurement_reflns_used 13939
_cell_measurement_temperature 123(2)
_cell_volume 5460.45(6)
_computing_cell_refinement
;
CrysAlisPro, Agilent Technologies,
Version 1.171.35.19 (release 27-10-2011 CrysAlis171 .NET)
(compiled Oct 27 2011,15:02:11)
;
_computing_data_collection
;
CrysAlisPro, Agilent Technologies,
Version 1.171.35.19 (release 27-10-2011 CrysAlis171 .NET)
(compiled Oct 27 2011,15:02:11)
;
_computing_data_reduction
;
CrysAlisPro, Agilent Technologies,
Version 1.171.35.19 (release 27-10-2011 CrysAlis171 .NET)
(compiled Oct 27 2011,15:02:11)
;
_computing_molecular_graphics 'MERCUY CSD 3.1 (Build RC5)'
_computing_publication_material 'SHELXL-97 (Sheldrick, 2008)'
_computing_structure_refinement 'SHELXL-97 (Sheldrick, 2008)'
_computing_structure_solution 'SIR-97 (Giacovazzo, 1999)'
_diffrn_ambient_temperature 123(2)
_diffrn_measured_fraction_theta_full 0.987
_diffrn_measured_fraction_theta_max 0.987
_diffrn_measurement_device_type 'Xcalibur, Onyx, Nova'
_diffrn_radiation_monochromator mirror
_diffrn_radiation_source 'Nova (Cu) X-ray Source'
_diffrn_radiation_type CuK\a
_diffrn_radiation_wavelength 1.54180
_diffrn_reflns_av_R_equivalents 0.0404
_diffrn_reflns_av_sigmaI/netI 0.0443
_diffrn_reflns_limit_h_max 24
_diffrn_reflns_limit_h_min -17
_diffrn_reflns_limit_k_max 17
_diffrn_reflns_limit_k_min -16
_diffrn_reflns_limit_l_max 23
_diffrn_reflns_limit_l_min -23
_diffrn_reflns_number 25451
_diffrn_reflns_theta_full 70.00
_diffrn_reflns_theta_max 70.00
_diffrn_reflns_theta_min 3.84
_exptl_absorpt_coefficient_mu 6.424
_exptl_absorpt_correction_T_max 1.00000
_exptl_absorpt_correction_T_min 0.84414
_exptl_absorpt_correction_type multi-scan
_exptl_absorpt_process_details
;
CrysAlisPro, Agilent Technologies,
Version 1.171.35.19 (release 27-10-2011 CrysAlis171 .NET)
(compiled Oct 27 2011,15:02:11)
Empirical absorption correction using spherical harmonics,
 implemented in SCALE3 ABSPACK scaling algorithm.
;
_exptl_crystal_colour orange
_exptl_crystal_density_diffrn 1.471
_exptl_crystal_density_method 'not measured'
_exptl_crystal_description fragment
_exptl_crystal_F_000 2468
_exptl_crystal_size_max 0.0772
_exptl_crystal_size_mid 0.0606
_exptl_crystal_size_min 0.0338
_refine_diff_density_max 0.507
_refine_diff_density_min -0.590
_refine_diff_density_rms 0.075
_refine_ls_extinction_method none
_refine_ls_goodness_of_fit_ref 1.037
_refine_ls_hydrogen_treatment constr
_refine_ls_matrix_type full
_refine_ls_number_parameters 651
_refine_ls_number_reflns 10216
_refine_ls_number_restraints 0
_refine_ls_restrained_S_all 1.037
_refine_ls_R_factor_all 0.0393
_refine_ls_R_factor_gt 0.0284
_refine_ls_shift/su_max 0.003
_refine_ls_shift/su_mean 0.000
_refine_ls_structure_factor_coef Fsqd
_refine_ls_weighting_details 'calc w=1/[\s^2^(Fo^2^)+(0.0290P)^2^+1.3709P] where P=(Fo^2^+2Fc^2^)/3'
_refine_ls_weighting_scheme calc
_refine_ls_wR_factor_gt 0.0669
_refine_ls_wR_factor_ref 0.0733
_reflns_number_gt 8539
_reflns_number_total 10216
_reflns_threshold_expression >2sigma(I)
_cod_data_source_file ic5b00412_si_002.cif
_cod_data_source_block 7
_cod_depositor_comments
;
The following automatic conversions were performed:

'_symmetry_cell_setting' value 'MONOCLINIC' changed to 'monoclinic'
according to
/usr/data/users/saulius/crontab/automatic-downloads/rss-feeds/ACS/lib/dictionaries/cif_core.dic
dictionary named 'cif_core.dic' version 2.4.2 from 2011-04-26.

Automatic conversion script
Id: cif_fix_values 3271 2015-04-21 07:52:19Z andrius 

 Adding full bibliography for 4342904--4342908.cif.
;
_cod_original_cell_volume 5460.45(5)
_cod_original_sg_symbol_H-M 'P 21/c'
_cod_database_code 4342905

loop_
_symmetry_equiv_pos_as_xyz
'x, y, z'
'-x, y+1/2, -z+1/2'
'-x, -y, -z'
'x, -y-1/2, z-1/2'

loop_
_atom_site_label
_atom_site_type_symbol
_atom_site_fract_x
_atom_site_fract_y
_atom_site_fract_z
_atom_site_U_iso_or_equiv
_atom_site_adp_type
_atom_site_occupancy
_atom_site_symmetry_multiplicity
_atom_site_calc_flag
_atom_site_refinement_flags
_atom_site_disorder_assembly
_atom_site_disorder_group
C1 C 0.96577(17) 0.6638(3) 0.84272(19) 0.0335(8) Uani 1 1 d . . .
H1A H 0.9590 0.6506 0.8908 0.050 Uiso 1 1 calc R . .
H1B H 0.9794 0.7297 0.8383 0.050 Uiso 1 1 calc R . .
H1C H 1.0014 0.6225 0.8283 0.050 Uiso 1 1 calc R . .
C2 C 0.90861(17) 0.6665(2) 0.72187(18) 0.0314(7) Uani 1 1 d . . .
H2A H 0.9505 0.6369 0.7096 0.047 Uiso 1 1 calc R . .
H2B H 0.9112 0.7347 0.7149 0.047 Uiso 1 1 calc R . .
H2C H 0.8696 0.6410 0.6928 0.047 Uiso 1 1 calc R . .
C3 C 0.90008(15) 0.6462(2) 0.79770(17) 0.0245(7) Uani 1 1 d . . .
H3 H 0.8685 0.6964 0.8111 0.029 Uiso 1 1 calc R . .
C4 C 0.88544(15) 0.4742(2) 0.79029(15) 0.0227(6) Uani 1 1 d . . .
C5 C 0.94875(15) 0.4643(2) 0.75208(17) 0.0243(7) Uani 1 1 d . . .
C6 C 1.01063(17) 0.4535(2) 0.7906(2) 0.0321(8) Uani 1 1 d . . .
H6 H 1.0129 0.4524 0.8394 0.038 Uiso 1 1 calc R . .
C7 C 1.07021(18) 0.4442(3) 0.7579(2) 0.0408(9) Uani 1 1 d . . .
H7 H 1.1130 0.4376 0.7843 0.049 Uiso 1 1 calc R . .
C8 C 1.06609(19) 0.4449(3) 0.6867(2) 0.0434(10) Uani 1 1 d . . .
H8 H 1.1064 0.4396 0.6643 0.052 Uiso 1 1 calc R . .
C9 C 1.00457(19) 0.4529(3) 0.6484(2) 0.0374(9) Uani 1 1 d . . .
H9 H 1.0022 0.4522 0.5996 0.045 Uiso 1 1 calc R . .
C10 C 0.94541(18) 0.4622(2) 0.68094(19) 0.0322(8) Uani 1 1 d . . .
H10 H 0.9026 0.4670 0.6543 0.039 Uiso 1 1 calc R . .
C11 C 0.86937(17) 0.3028(2) 0.7692(2) 0.0325(8) Uani 1 1 d . . .
H11 H 0.8952 0.3196 0.7295 0.039 Uiso 1 1 calc R . .
C12 C 0.91462(19) 0.2382(3) 0.8152(2) 0.0447(10) Uani 1 1 d . . .
H12A H 0.9586 0.2688 0.8273 0.067 Uiso 1 1 calc R . .
H12B H 0.9215 0.1792 0.7909 0.067 Uiso 1 1 calc R . .
H12C H 0.8931 0.2249 0.8572 0.067 Uiso 1 1 calc R . .
C13 C 0.8044(2) 0.2546(3) 0.7393(2) 0.0420(9) Uani 1 1 d . . .
H13A H 0.7777 0.2360 0.7767 0.063 Uiso 1 1 calc R . .
H13B H 0.8158 0.1986 0.7135 0.063 Uiso 1 1 calc R . .
H13C H 0.7778 0.2982 0.7084 0.063 Uiso 1 1 calc R . .
C14 C 0.93389(16) 0.3828(3) 0.9665(2) 0.0363(8) Uani 1 1 d . . .
H14A H 0.9635 0.3372 0.9466 0.054 Uiso 1 1 calc R . .
H14B H 0.9587 0.4126 1.0068 0.054 Uiso 1 1 calc R . .
H14C H 0.9197 0.4311 0.9322 0.048(12) Uiso 1 1 calc R . .
C15 C 0.8919(2) 0.2076(3) 1.0315(2) 0.0496(11) Uani 1 1 d . . .
H15A H 0.8545 0.1691 1.0454 0.074 Uiso 1 1 calc R . .
H15B H 0.9240 0.2212 1.0718 0.074 Uiso 1 1 calc R . .
H15C H 0.9153 0.1733 0.9973 0.074 Uiso 1 1 calc R . .
C16 C 0.8235(2) 0.3895(3) 1.06388(18) 0.0391(9) Uani 1 1 d . . .
H16A H 0.8078 0.4512 1.0465 0.059 Uiso 1 1 calc R . .
H16B H 0.8595 0.3978 1.1016 0.059 Uiso 1 1 calc R . .
H16C H 0.7854 0.3553 1.0807 0.059 Uiso 1 1 calc R . .
C17 C 0.7910(2) 0.0940(3) 0.9051(2) 0.0431(9) Uani 1 1 d . . .
H17A H 0.7990 0.0949 0.8564 0.065 Uiso 1 1 calc R . .
H17B H 0.7646 0.0380 0.9145 0.065 Uiso 1 1 calc R . .
H17C H 0.8347 0.0926 0.9336 0.065 Uiso 1 1 calc R . .
C18 C 0.66578(19) 0.2009(3) 0.86174(18) 0.0379(8) Uani 1 1 d . . .
H18A H 0.6299 0.2393 0.8789 0.057 Uiso 1 1 calc R . .
H18B H 0.6497 0.1360 0.8549 0.057 Uiso 1 1 calc R . .
H18C H 0.6775 0.2266 0.8179 0.057 Uiso 1 1 calc R . .
C19 C 0.7108(2) 0.1885(3) 1.01246(19) 0.0406(9) Uani 1 1 d . . .
H19A H 0.7487 0.1962 1.0484 0.061 Uiso 1 1 calc R . .
H19B H 0.6910 0.1257 1.0161 0.061 Uiso 1 1 calc R . .
H19C H 0.6761 0.2363 1.0182 0.061 Uiso 1 1 calc R . .
C20 C 0.74619(14) 0.7954(2) 0.78360(15) 0.0211(6) Uani 1 1 d . . .
C21 C 0.75062(15) 0.7528(2) 0.72034(17) 0.0272(7) Uani 1 1 d . . .
H21 H 0.7540 0.6862 0.7176 0.033 Uiso 1 1 calc R . .
C22 C 0.75011(17) 0.8067(3) 0.66076(17) 0.0327(8) Uani 1 1 d . . .
H22 H 0.7522 0.7769 0.6175 0.039 Uiso 1 1 calc R . .
C23 C 0.74647(17) 0.9039(3) 0.66477(18) 0.0350(8) Uani 1 1 d . . .
H23 H 0.7460 0.9411 0.6243 0.042 Uiso 1 1 calc R . .
C24 C 0.74349(18) 0.9463(3) 0.72768(19) 0.0348(8) Uani 1 1 d . . .
H24 H 0.7421 1.0130 0.7305 0.042 Uiso 1 1 calc R . .
C25 C 0.74244(16) 0.8932(2) 0.78697(18) 0.0288(7) Uani 1 1 d . . .
H25 H 0.7392 0.9234 0.8299 0.035 Uiso 1 1 calc R . .
C26 C 0.76336(15) 0.8040(2) 0.93075(15) 0.0224(6) Uani 1 1 d . . .
C27 C 0.83271(17) 0.8226(2) 0.94715(17) 0.0290(7) Uani 1 1 d . . .
H27 H 0.8651 0.7955 0.9202 0.035 Uiso 1 1 calc R . .
C28 C 0.85436(17) 0.8797(3) 1.00181(18) 0.0333(8) Uani 1 1 d . . .
H28 H 0.9015 0.8918 1.0124 0.040 Uiso 1 1 calc R . .
C29 C 0.80770(19) 0.9195(3) 1.04139(18) 0.0343(8) Uani 1 1 d . . .
H29 H 0.8228 0.9591 1.0790 0.041 Uiso 1 1 calc R . .
C30 C 0.74001(19) 0.9019(3) 1.02651(18) 0.0348(8) Uani 1 1 d . . .
H30 H 0.7082 0.9287 1.0542 0.042 Uiso 1 1 calc R . .
C31 C 0.71733(16) 0.8448(2) 0.97096(17) 0.0287(7) Uani 1 1 d . . .
H31 H 0.6700 0.8338 0.9605 0.034 Uiso 1 1 calc R . .
C32 C 0.64746(14) 0.7114(2) 0.86002(16) 0.0226(6) Uani 1 1 d . . .
H32A H 0.6261 0.7722 0.8457 0.027 Uiso 1 1 calc R . .
H32B H 0.6365 0.6978 0.9074 0.027 Uiso 1 1 calc R . .
C33 C 0.59168(15) 0.6792(2) 0.72007(16) 0.0245(7) Uani 1 1 d . . .
C34 C 0.59644(17) 0.6321(3) 0.65847(17) 0.0315(7) Uani 1 1 d . . .
H34 H 0.6113 0.5685 0.6590 0.038 Uiso 1 1 calc R . .
C35 C 0.57954(18) 0.6774(3) 0.59595(19) 0.0396(9) Uani 1 1 d . . .
H35 H 0.5831 0.6445 0.5541 0.047 Uiso 1 1 calc R . .
C36 C 0.5577(2) 0.7691(3) 0.5942(2) 0.0460(10) Uani 1 1 d . . .
H36 H 0.5468 0.7997 0.5513 0.055 Uiso 1 1 calc R . .
C37 C 0.5517(2) 0.8169(3) 0.6553(2) 0.0445(9) Uani 1 1 d . . .
H37 H 0.5364 0.8803 0.6542 0.053 Uiso 1 1 calc R . .
C38 C 0.56804(17) 0.7725(3) 0.71748(19) 0.0335(8) Uani 1 1 d . . .
H38 H 0.5632 0.8053 0.7591 0.040 Uiso 1 1 calc R . .
C39 C 0.52690(15) 0.6064(2) 0.83263(17) 0.0255(7) Uani 1 1 d . . .
C40 C 0.46821(17) 0.6099(3) 0.7890(2) 0.0424(10) Uani 1 1 d . . .
H40 H 0.4703 0.6205 0.7412 0.051 Uiso 1 1 calc R . .
C41 C 0.4052(2) 0.5979(4) 0.8146(3) 0.0617(14) Uani 1 1 d . . .
H41 H 0.3648 0.6009 0.7839 0.074 Uiso 1 1 calc R . .
C42 C 0.40071(18) 0.5820(3) 0.8824(2) 0.0483(11) Uani 1 1 d . . .
H42 H 0.3576 0.5736 0.8991 0.058 Uiso 1 1 calc R . .
C43 C 0.45939(19) 0.5780(3) 0.9269(2) 0.0434(9) Uani 1 1 d . . .
H43 H 0.4566 0.5674 0.9746 0.052 Uiso 1 1 calc R . .
C44 C 0.52210(17) 0.5895(3) 0.90260(18) 0.0345(8) Uani 1 1 d . . .
H44 H 0.5623 0.5859 0.9336 0.041 Uiso 1 1 calc R . .
C101 C 0.72956(15) 0.5648(2) 0.95404(15) 0.0234(6) Uani 1 1 d . . .
C103 C 0.85784(15) 0.5939(2) 0.95758(17) 0.0271(7) Uani 1 1 d . . .
C201 C 0.63778(15) 0.4295(2) 0.88695(17) 0.0271(7) Uani 1 1 d . . .
C203 C 0.61811(17) 0.3905(2) 0.74957(18) 0.0308(7) Uani 1 1 d . . .
C204 C 0.72844(15) 0.4984(2) 0.73117(16) 0.0232(6) Uani 1 1 d . . .
Ge1 Ge 0.781729(16) 0.40468(2) 0.863753(17) 0.01930(8) Uani 1 1 d . . .
N1 N 0.86516(11) 0.55558(18) 0.81240(13) 0.0193(5) Uani 1 1 d . . .
N2 N 0.85397(12) 0.39315(18) 0.80357(13) 0.0223(5) Uani 1 1 d . . .
N3 N 0.79366(13) 0.30224(18) 0.92438(13) 0.0238(5) Uani 1 1 d . . .
O101 O 0.69492(12) 0.56375(18) 0.99817(12) 0.0335(5) Uani 1 1 d . . .
O103 O 0.89416(12) 0.6093(2) 1.00631(13) 0.0401(6) Uani 1 1 d . . .
O201 O 0.61560(14) 0.39735(19) 0.93365(13) 0.0418(6) Uani 1 1 d . . .
O203 O 0.58623(16) 0.3405(2) 0.71438(15) 0.0565(8) Uani 1 1 d . . .
O204 O 0.75921(12) 0.50662(17) 0.68498(11) 0.0316(5) Uani 1 1 d . . .
P1 P 0.74046(4) 0.72166(5) 0.85990(4) 0.01955(15) Uani 1 1 d . . .
P2 P 0.61132(4) 0.61778(6) 0.80187(4) 0.01991(15) Uani 1 1 d . . .
Ru1 Ru 0.788933(10) 0.569589(16) 0.886595(11) 0.01827(6) Uani 1 1 d . . .
Ru2 Ru 0.674723(11) 0.474387(16) 0.805695(11) 0.01893(6) Uani 1 1 d . . .
Si1 Si 0.85710(4) 0.32106(7) 0.99312(5) 0.02844(19) Uani 1 1 d . . .
Si2 Si 0.74275(5) 0.20230(6) 0.92582(5) 0.02817(19) Uani 1 1 d . . .
C45 C 0.4864(5) 0.4827(10) 0.5525(7) 0.047(3) Uani 0.50 1 d P A -1
C46 C 0.4470(7) 0.5524(15) 0.5183(9) 0.056(4) Uani 0.50 1 d P A -1
H46 H 0.4085 0.5757 0.5381 0.067 Uiso 0.50 1 calc PR A -1
C50 C 0.5415(6) 0.4509(12) 0.5217(11) 0.058(5) Uani 0.50 1 d P A -1
H50 H 0.5680 0.4012 0.5430 0.070 Uiso 0.50 1 calc PR A -1
C51 C 0.4637(5) 0.4459(8) 0.6182(6) 0.060(3) Uani 0.50 1 d P A -1
H51A H 0.4956 0.3973 0.6370 0.090 Uiso 0.50 1 calc PR A -1
H51B H 0.4182 0.4186 0.6092 0.090 Uiso 0.50 1 calc PR A -1
H51C H 0.4627 0.4975 0.6513 0.090 Uiso 0.50 1 calc PR A -1
C47 C 0.4630(7) 0.5898(11) 0.4542(8) 0.061(4) Uani 0.50 1 d P A -1
H47 H 0.4345 0.6358 0.4308 0.073 Uiso 0.50 1 calc PR A -1
C48 C 0.5212(9) 0.5579(14) 0.4261(8) 0.073(5) Uani 0.50 1 d P A -1
H48 H 0.5341 0.5829 0.3842 0.088 Uiso 0.50 1 calc PR A -1
C49 C 0.5598(10) 0.4880(12) 0.4618(11) 0.069(6) Uani 0.50 1 d P A -1
H49 H 0.5998 0.4657 0.4440 0.083 Uiso 0.50 1 calc PR A -1

loop_
_atom_site_aniso_label
_atom_site_aniso_U_11
_atom_site_aniso_U_22
_atom_site_aniso_U_33
_atom_site_aniso_U_23
_atom_site_aniso_U_13
_atom_site_aniso_U_12
C1 0.0309(17) 0.0287(19) 0.041(2) -0.0026(16) 0.0034(15) -0.0084(14)
C2 0.0335(17) 0.0268(18) 0.0354(19) 0.0036(15) 0.0111(14) -0.0021(14)
C3 0.0239(14) 0.0212(16) 0.0295(17) -0.0004(13) 0.0080(12) -0.0052(12)
C4 0.0245(14) 0.0243(16) 0.0195(15) 0.0003(12) 0.0026(11) 0.0027(12)
C5 0.0224(14) 0.0181(15) 0.0334(17) 0.0019(13) 0.0072(13) 0.0012(12)
C6 0.0315(17) 0.0277(19) 0.038(2) 0.0018(15) 0.0077(14) -0.0028(14)
C7 0.0275(17) 0.031(2) 0.065(3) -0.0001(19) 0.0106(17) 0.0037(15)
C8 0.042(2) 0.031(2) 0.062(3) -0.0072(19) 0.0311(19) -0.0038(16)
C9 0.044(2) 0.030(2) 0.042(2) -0.0060(16) 0.0202(17) -0.0045(16)
C10 0.0375(18) 0.0267(18) 0.0335(19) -0.0023(15) 0.0094(15) -0.0005(14)
C11 0.0342(17) 0.0220(17) 0.043(2) -0.0057(15) 0.0145(15) -0.0001(14)
C12 0.039(2) 0.0262(19) 0.071(3) -0.0032(19) 0.0157(19) 0.0101(16)
C13 0.057(2) 0.030(2) 0.039(2) -0.0119(17) 0.0088(18) -0.0061(18)
C14 0.0253(16) 0.037(2) 0.045(2) 0.0006(17) -0.0067(15) 0.0020(15)
C15 0.048(2) 0.039(2) 0.056(3) 0.010(2) -0.0246(19) -0.0007(18)
C16 0.054(2) 0.039(2) 0.0230(17) 0.0022(16) -0.0032(15) -0.0075(18)
C17 0.066(3) 0.0236(19) 0.039(2) 0.0010(16) 0.0005(19) -0.0013(18)
C18 0.052(2) 0.0303(19) 0.0302(19) 0.0033(15) -0.0016(16) -0.0151(17)
C19 0.046(2) 0.039(2) 0.037(2) 0.0043(17) 0.0061(16) -0.0102(17)
C20 0.0199(13) 0.0224(16) 0.0210(15) 0.0039(12) 0.0016(11) -0.0003(12)
C21 0.0275(15) 0.0269(17) 0.0269(17) -0.0023(14) 0.0014(12) -0.0025(13)
C22 0.0319(16) 0.045(2) 0.0209(16) -0.0018(15) -0.0001(13) -0.0030(15)
C23 0.0329(17) 0.042(2) 0.0291(18) 0.0125(16) -0.0023(14) -0.0061(16)
C24 0.0385(18) 0.0273(19) 0.037(2) 0.0066(15) -0.0025(15) -0.0016(15)
C25 0.0352(17) 0.0235(17) 0.0275(17) 0.0007(14) 0.0020(13) -0.0008(14)
C26 0.0265(15) 0.0222(16) 0.0182(14) 0.0020(12) 0.0004(11) -0.0023(12)
C27 0.0362(17) 0.0221(16) 0.0285(17) -0.0030(14) 0.0026(14) -0.0014(14)
C28 0.0303(16) 0.036(2) 0.0322(18) -0.0055(16) -0.0025(14) -0.0082(15)
C29 0.049(2) 0.0303(19) 0.0231(17) -0.0070(14) 0.0011(15) -0.0101(16)
C30 0.050(2) 0.0299(19) 0.0260(17) -0.0075(15) 0.0128(15) -0.0067(16)
C31 0.0258(15) 0.0329(19) 0.0274(17) -0.0036(14) 0.0030(13) -0.0011(14)
C32 0.0193(13) 0.0260(17) 0.0229(15) 0.0006(13) 0.0035(11) 0.0032(12)
C33 0.0260(15) 0.0285(17) 0.0189(15) 0.0042(13) 0.0022(12) -0.0024(13)
C34 0.0353(17) 0.035(2) 0.0238(17) 0.0015(15) 0.0007(13) 0.0021(15)
C35 0.0371(18) 0.056(3) 0.0246(18) 0.0026(17) 0.0000(14) 0.0015(18)
C36 0.054(2) 0.053(3) 0.030(2) 0.0190(19) -0.0017(17) 0.004(2)
C37 0.055(2) 0.036(2) 0.041(2) 0.0102(18) -0.0010(18) 0.0087(19)
C38 0.0320(17) 0.035(2) 0.0324(19) 0.0028(16) -0.0008(14) 0.0053(15)
C39 0.0264(15) 0.0219(16) 0.0287(17) 0.0027(13) 0.0059(13) -0.0027(12)
C40 0.0236(16) 0.065(3) 0.037(2) 0.0175(19) -0.0031(14) -0.0088(17)
C41 0.0291(19) 0.090(4) 0.065(3) 0.035(3) -0.0002(19) -0.014(2)
C42 0.0243(17) 0.059(3) 0.064(3) 0.019(2) 0.0143(17) 0.0028(17)
C43 0.0381(19) 0.052(3) 0.042(2) 0.0017(19) 0.0163(17) -0.0037(18)
C44 0.0304(17) 0.046(2) 0.0275(18) -0.0028(16) 0.0070(14) -0.0005(16)
C101 0.0278(15) 0.0230(16) 0.0182(15) -0.0013(12) -0.0031(12) 0.0001(13)
C103 0.0261(15) 0.0277(17) 0.0274(17) 0.0001(14) 0.0027(13) 0.0039(13)
C201 0.0223(14) 0.0292(18) 0.0294(17) 0.0004(14) 0.0014(13) -0.0008(13)
C203 0.0368(17) 0.0280(18) 0.0272(17) 0.0028(15) 0.0020(14) -0.0060(15)
C204 0.0255(15) 0.0227(16) 0.0203(15) 0.0001(12) -0.0037(12) 0.0000(12)
Ge1 0.02083(16) 0.01820(17) 0.01884(17) 0.00038(13) 0.00189(12) -0.00094(13)
N1 0.0139(10) 0.0219(13) 0.0221(12) -0.0025(10) 0.0013(9) -0.0002(10)
N2 0.0239(12) 0.0192(13) 0.0248(13) -0.0006(11) 0.0079(10) 0.0009(10)
N3 0.0326(13) 0.0157(13) 0.0229(13) 0.0043(11) 0.0022(10) -0.0016(10)
O101 0.0372(12) 0.0448(15) 0.0196(11) 0.0006(11) 0.0085(10) -0.0012(11)
O103 0.0373(13) 0.0482(17) 0.0317(14) -0.0053(12) -0.0118(11) -0.0036(12)
O201 0.0537(15) 0.0423(16) 0.0325(14) 0.0038(12) 0.0208(12) -0.0022(13)
O203 0.075(2) 0.0470(18) 0.0430(17) -0.0061(14) -0.0189(15) -0.0299(16)
O204 0.0369(12) 0.0398(14) 0.0195(11) 0.0038(10) 0.0098(10) -0.0015(11)
P1 0.0217(3) 0.0188(4) 0.0180(4) -0.0015(3) 0.0013(3) 0.0001(3)
P2 0.0185(3) 0.0228(4) 0.0183(4) 0.0000(3) 0.0015(3) -0.0003(3)
Ru1 0.01959(10) 0.01831(12) 0.01674(11) -0.00064(9) 0.00089(8) -0.00020(8)
Ru2 0.01958(10) 0.02060(12) 0.01656(11) 0.00002(9) 0.00156(8) -0.00169(9)
Si1 0.0299(4) 0.0245(5) 0.0288(5) 0.0045(4) -0.0079(3) -0.0012(4)
Si2 0.0376(5) 0.0221(5) 0.0244(4) 0.0017(4) 0.0013(4) -0.0072(4)
C45 0.016(5) 0.064(8) 0.060(8) -0.024(6) -0.004(4) 0.001(5)
C46 0.026(6) 0.085(12) 0.057(10) -0.020(11) 0.004(6) 0.016(7)
C50 0.018(5) 0.048(8) 0.105(18) -0.009(9) -0.013(8) 0.003(5)
C51 0.054(5) 0.067(7) 0.058(7) 0.006(6) 0.006(5) -0.013(5)
C47 0.041(6) 0.081(11) 0.058(9) -0.023(8) -0.012(5) 0.021(7)
C48 0.060(8) 0.107(15) 0.052(9) -0.016(9) 0.004(7) -0.030(9)
C49 0.062(10) 0.073(12) 0.078(14) -0.028(9) 0.032(8) -0.025(8)

loop_
_atom_type_symbol
_atom_type_description
_atom_type_scat_dispersion_real
_atom_type_scat_dispersion_imag
_atom_type_scat_source
C C 0.0181 0.0091 'International Tables Vol C Tables 4.2.6.8 and 6.1.1.4'
H H 0.0000 0.0000 'International Tables Vol C Tables 4.2.6.8 and 6.1.1.4'
Ge Ge -1.0885 0.8855 'International Tables Vol C Tables 4.2.6.8 and 6.1.1.4'
N N 0.0311 0.0180 'International Tables Vol C Tables 4.2.6.8 and 6.1.1.4'
O O 0.0492 0.0322 'International Tables Vol C Tables 4.2.6.8 and 6.1.1.4'
P P 0.2955 0.4335 'International Tables Vol C Tables 4.2.6.8 and 6.1.1.4'
Ru Ru 0.0552 3.2960 'International Tables Vol C Tables 4.2.6.8 and 6.1.1.4'
Si Si 0.2541 0.3302 'International Tables Vol C Tables 4.2.6.8 and 6.1.1.4'

loop_
_geom_angle_atom_site_label_1
_geom_angle_atom_site_label_2
_geom_angle_atom_site_label_3
_geom_angle
N1 C3 C1 114.5(3)
N1 C3 C2 116.3(3)
C1 C3 C2 111.0(3)
N1 C4 N2 121.9(3)
N1 C4 C5 122.4(3)
N2 C4 C5 115.6(3)
C6 C5 C10 119.7(3)
C6 C5 C4 118.0(3)
C10 C5 C4 122.2(3)
C5 C6 C7 120.2(4)
C8 C7 C6 119.3(4)
C9 C8 C7 120.7(3)
C8 C9 C10 120.0(4)
C5 C10 C9 120.2(4)
N2 C11 C12 112.9(3)
N2 C11 C13 110.9(3)
C12 C11 C13 112.5(3)
C21 C20 C25 119.1(3)
C21 C20 P1 119.3(2)
C25 C20 P1 121.5(2)
C20 C21 C22 120.6(3)
C23 C22 C21 119.8(3)
C24 C23 C22 119.6(3)
C23 C24 C25 121.0(3)
C24 C25 C20 119.9(3)
C31 C26 C27 118.3(3)
C31 C26 P1 124.6(2)
C27 C26 P1 117.0(2)
C28 C27 C26 120.7(3)
C27 C28 C29 120.2(3)
C30 C29 C28 120.1(3)
C29 C30 C31 120.4(3)
C26 C31 C30 120.4(3)
P1 C32 P2 112.38(16)
C34 C33 C38 118.3(3)
C34 C33 P2 120.1(3)
C38 C33 P2 121.5(3)
C33 C34 C35 120.5(3)
C36 C35 C34 120.5(4)
C35 C36 C37 119.9(3)
C38 C37 C36 120.0(4)
C37 C38 C33 120.7(4)
C40 C39 C44 118.5(3)
C40 C39 P2 122.2(3)
C44 C39 P2 119.1(2)
C39 C40 C41 120.1(4)
C42 C41 C40 121.2(4)
C41 C42 C43 119.3(3)
C42 C43 C44 120.4(4)
C43 C44 C39 120.5(3)
O101 C101 Ru1 176.8(3)
O103 C103 Ru1 171.9(3)
O201 C201 Ru2 175.8(3)
O203 C203 Ru2 177.3(3)
O204 C204 Ru2 175.2(3)
N3 Ge1 N2 105.23(11)
N3 Ge1 Ru1 129.94(8)
N2 Ge1 Ru1 99.32(8)
N3 Ge1 Ru2 129.80(8)
N2 Ge1 Ru2 113.45(8)
Ru1 Ge1 Ru2 74.226(12)
C4 N1 C3 122.1(2)
C4 N1 Ru1 123.3(2)
C3 N1 Ru1 113.97(18)
C4 N2 C11 122.0(3)
C4 N2 Ge1 115.2(2)
C11 N2 Ge1 122.6(2)
Si2 N3 Si1 118.63(15)
Si2 N3 Ge1 127.30(15)
Si1 N3 Ge1 113.44(14)
C26 P1 C20 102.61(14)
C26 P1 C32 102.72(14)
C20 P1 C32 100.90(14)
C26 P1 Ru1 110.32(10)
C20 P1 Ru1 129.41(10)
C32 P1 Ru1 107.75(11)
C33 P2 C39 101.98(14)
C33 P2 C32 103.27(15)
C39 P2 C32 99.83(14)
C33 P2 Ru2 119.93(11)
C39 P2 Ru2 113.94(11)
C32 P2 Ru2 115.18(10)
C101 Ru1 C103 86.90(13)
C101 Ru1 N1 171.70(12)
C103 Ru1 N1 90.52(12)
C101 Ru1 Ge1 93.84(10)
C103 Ru1 Ge1 110.14(10)
N1 Ru1 Ge1 79.64(7)
C101 Ru1 P1 85.40(10)
C103 Ru1 P1 103.85(10)
N1 Ru1 P1 102.89(7)
Ge1 Ru1 P1 145.91(2)
C101 Ru1 Ru2 81.88(9)
C103 Ru1 Ru2 160.08(10)
N1 Ru1 Ru2 98.25(6)
Ge1 Ru1 Ru2 54.682(10)
P1 Ru1 Ru2 91.647(19)
C203 Ru2 C204 90.72(14)
C203 Ru2 C201 91.02(14)
C204 Ru2 C201 166.41(13)
C203 Ru2 P2 103.83(11)
C204 Ru2 P2 98.82(9)
C201 Ru2 P2 93.85(10)
C203 Ru2 Ge1 115.77(11)
C204 Ru2 Ge1 84.67(9)
C201 Ru2 Ge1 82.43(9)
P2 Ru2 Ge1 140.24(2)
C203 Ru2 Ru1 165.64(11)
C204 Ru2 Ru1 82.69(9)
C201 Ru2 Ru1 92.50(9)
P2 Ru2 Ru1 89.822(19)
Ge1 Ru2 Ru1 51.092(10)
N3 Si1 C16 111.34(15)
N3 Si1 C14 113.22(15)
C16 Si1 C14 108.72(17)
N3 Si1 C15 112.19(16)
C16 Si1 C15 107.13(19)
C14 Si1 C15 103.81(18)
N3 Si2 C18 115.49(15)
N3 Si2 C19 110.32(16)
C18 Si2 C19 106.13(17)
N3 Si2 C17 110.95(16)
C18 Si2 C17 104.14(18)
C19 Si2 C17 109.48(18)
C50 C45 C46 117.1(13)
C50 C45 C51 125.4(14)
C46 C45 C51 117.5(11)
C45 C46 C47 121.7(13)
C45 C50 C49 122.6(14)
C48 C47 C46 119.2(15)
C47 C48 C49 117.7(16)
C48 C49 C50 121.6(18)

loop_
_geom_bond_atom_site_label_1
_geom_bond_atom_site_label_2
_geom_bond_distance
C1 C3 1.515(4)
C2 C3 1.535(4)
C3 N1 1.502(4)
C4 N1 1.311(4)
C4 N2 1.346(4)
C4 C5 1.527(4)
C5 C6 1.379(5)
C5 C10 1.385(5)
C6 C7 1.401(5)
C7 C8 1.385(6)
C8 C9 1.368(6)
C9 C10 1.392(5)
C11 N2 1.494(4)
C11 C12 1.513(5)
C11 C13 1.520(5)
C14 Si1 1.872(4)
C15 Si1 1.879(4)
C16 Si1 1.866(4)
C17 Si2 1.876(4)
C18 Si2 1.871(4)
C19 Si2 1.875(4)
C20 C21 1.387(4)
C20 C25 1.393(4)
C20 P1 1.835(3)
C21 C22 1.393(5)
C22 C23 1.386(5)
C23 C24 1.375(5)
C24 C25 1.384(5)
C26 C31 1.387(4)
C26 C27 1.402(4)
C26 P1 1.834(3)
C27 C28 1.375(5)
C28 C29 1.383(5)
C29 C30 1.364(5)
C30 C31 1.392(5)
C32 P1 1.845(3)
C32 P2 1.846(3)
C33 C34 1.388(5)
C33 C38 1.405(5)
C33 P2 1.828(3)
C34 C35 1.391(5)
C35 C36 1.371(6)
C36 C37 1.388(6)
C37 C38 1.379(5)
C39 C40 1.371(5)
C39 C44 1.401(5)
C39 P2 1.837(3)
C40 C41 1.399(5)
C41 C42 1.356(6)
C42 C43 1.379(6)
C43 C44 1.381(5)
C101 O101 1.154(4)
C101 Ru1 1.852(3)
C103 O103 1.154(4)
C103 Ru1 1.876(3)
C201 O201 1.146(4)
C201 Ru2 1.922(3)
C203 O203 1.135(4)
C203 Ru2 1.905(3)
C204 O204 1.144(4)
C204 Ru2 1.917(3)
Ge1 N3 1.876(3)
Ge1 N2 1.946(2)
Ge1 Ru1 2.3866(4)
Ge1 Ru2 2.5025(4)
N1 Ru1 2.202(2)
N3 Si2 1.742(3)
N3 Si1 1.764(3)
P1 Ru1 2.3997(8)
P2 Ru2 2.3893(8)
Ru1 Ru2 2.9515(3)
C45 C50 1.37(2)
C45 C46 1.39(2)
C45 C51 1.495(16)
C46 C47 1.43(2)
C50 C49 1.37(2)
C47 C48 1.40(2)
C48 C49 1.40(3)
